data_4345429
loop_
_publ_author_name
'Schmidt, Anna-Corina'
'Hermsen, Marko'
'Rominger, Frank'
'Dehn, Richard'
'Teles, Joaquim Henrique'
'Sch\"afer, Ansgar'
'Trapp, Oliver'
'Schaub, Thomas'

_publ_section_title
;
 Synthesis of Mono- and Dinuclear Vanadium Complexes and Their Reactivity
 toward Dehydroperoxidation of Alkyl Hydroperoxides.
;
_journal_issue 3
_journal_name_full 'Inorganic chemistry'
_journal_page_first 1319
_journal_page_last 1332
_journal_paper_doi 10.1021/acs.inorgchem.6b02322
_journal_volume 56
_journal_year 2017
_chemical_formula_sum 'C13 H7 Cl2 N O3.5 V'
_chemical_formula_weight 355.04
_chemical_name_common 9c
_space_group_crystal_system monoclinic
_space_group_IT_number 14
_space_group_name_Hall '-P 2ybc'
_space_group_name_H-M_alt 'P 1 21/c 1'
_symmetry_space_group_name_Hall '-P 2ybc'
_symmetry_space_group_name_H-M 'P 1 21/c 1'
_atom_sites_solution_hydrogens geom
_audit_creation_method SHELXL-2014/7
_cell_angle_alpha 90
_cell_angle_beta 106.820(3)
_cell_angle_gamma 90
_cell_formula_units_Z 4
_cell_length_a 13.2843(9)
_cell_length_b 7.9773(5)
_cell_length_c 13.3647(9)
_cell_measurement_reflns_used 1352
_cell_measurement_temperature 200(2)
_cell_measurement_theta_max 20.23
_cell_measurement_theta_min 3.01
_cell_volume 1355.70(16)
_computing_cell_refinement 'Bruker SAINT'
_computing_data_collection 'Bruker APEX2'
_computing_data_reduction 'Bruker SAINT'
_computing_molecular_graphics 'Bruker SHELXTL'
_computing_publication_material 'Bruker SHELXTL'
_computing_structure_refinement 'SHELXL-2014/7 (Sheldrick, 2014)'
_computing_structure_solution 'SHELXS-97 (Sheldrick 2008)'
_diffrn_ambient_temperature 200(2)
_diffrn_measured_fraction_theta_full 0.973
_diffrn_measured_fraction_theta_max 0.973
_diffrn_measurement_device_type 'Bruker APEX-II Quazar area detector'
_diffrn_measurement_method '\f and \w scans'
_diffrn_radiation_type MoK\a
_diffrn_radiation_wavelength 0.71073
_diffrn_reflns_av_R_equivalents 0.0483
_diffrn_reflns_av_unetI/netI 0.0555
_diffrn_reflns_Laue_measured_fraction_full 0.973
_diffrn_reflns_Laue_measured_fraction_max 0.973
_diffrn_reflns_limit_h_max 11
_diffrn_reflns_limit_h_min -14
_diffrn_reflns_limit_k_max 8
_diffrn_reflns_limit_k_min 0
_diffrn_reflns_limit_l_max 13
_diffrn_reflns_limit_l_min 0
_diffrn_reflns_number 5135
_diffrn_reflns_point_group_measured_fraction_full 0.973
_diffrn_reflns_point_group_measured_fraction_max 0.973
_diffrn_reflns_theta_full 22.076
_diffrn_reflns_theta_max 22.076
_diffrn_reflns_theta_min 1.601
_diffrn_source 'ImuS microsource'
_exptl_absorpt_coefficient_mu 1.134
_exptl_absorpt_correction_T_max 0.941929
_exptl_absorpt_correction_T_min 0.645894
_exptl_absorpt_correction_type multi-scan
_exptl_absorpt_process_details
;
Sheldrick, G. M. (2008). <i>SADABS</i>. University of G\"ottingen, Germany.
;
_exptl_crystal_colour dark_brown
_exptl_crystal_density_diffrn 1.739
_exptl_crystal_description plates
_exptl_crystal_F_000 708
_exptl_crystal_size_max 0.110
_exptl_crystal_size_mid 0.090
_exptl_crystal_size_min 0.050
_refine_diff_density_max 0.521
_refine_diff_density_min -0.347
_refine_diff_density_rms 0.099
_refine_ls_extinction_method none
_refine_ls_goodness_of_fit_ref 1.050
_refine_ls_hydrogen_treatment constr
_refine_ls_matrix_type full
_refine_ls_number_parameters 312
_refine_ls_number_reflns 1634
_refine_ls_number_restraints 436
_refine_ls_restrained_S_all 0.949
_refine_ls_R_factor_all 0.0829
_refine_ls_R_factor_gt 0.0615
_refine_ls_shift/su_max 0.000
_refine_ls_shift/su_mean 0.000
_refine_ls_structure_factor_coef Fsqd
_refine_ls_weighting_details 'w=1/[\s^2^(Fo^2^)+(0.1180P)^2^] where P=(Fo^2^+2Fc^2^)/3'
_refine_ls_weighting_scheme calc
_refine_ls_wR_factor_gt 0.1563
_refine_ls_wR_factor_ref 0.1708
_reflns_Friedel_coverage 0.000
_reflns_number_gt 1229
_reflns_number_total 1634
_reflns_threshold_expression 'I > 2\s(I)'
_cod_data_source_file ic6b02322_si_002.cif
_cod_data_source_block cos10
_cod_original_cell_volume 1355.71(16)
_cod_original_formula_sum 'C13 H7 Cl2 N O3.50 V'
_cod_database_code 4345429
_shelx_shelxl_version_number 2014/7
_shelx_space_group_comment
; 
The symmetry employed for this shelxl refinement is uniquely defined 
by the following loop, which should always be used as a source of 
symmetry information in preference to the above space-group names. 
They are only intended as comments. 
;
_shelx_estimated_absorpt_t_min 0.885
_shelx_estimated_absorpt_t_max 0.945

loop_
_space_group_symop_operation_xyz
'x, y, z'
'-x, y+1/2, -z+1/2'
'-x, -y, -z'
'x, -y-1/2, z-1/2'

loop_
_atom_site_label
_atom_site_type_symbol
_atom_site_fract_x
_atom_site_fract_y
_atom_site_fract_z
_atom_site_U_iso_or_equiv
_atom_site_adp_type
_atom_site_occupancy
_atom_site_site_symmetry_order
_atom_site_calc_flag
_atom_site_refinement_flags_posn
_atom_site_refinement_flags_adp
_atom_site_refinement_flags_occupancy
_atom_site_disorder_assembly
_atom_site_disorder_group
O3 O 0.5040(4) 0.7989(6) 0.9036(4) 0.0536(13) Uani 1 1 d . U . . .
O4 O 0.5000 0.5000 1.0000 0.0509(18) Uani 1 2 d S U P . .
V1 V 0.4978(8) 0.6018(12) 0.8810(5) 0.0297(16) Uani 0.555(11) 1 d D U P A 1
O1 O 0.3522(8) 0.5583(17) 0.8265(8) 0.044(3) Uani 0.555(11) 1 d D U P A 1
O2 O 0.6201(8) 0.5286(17) 0.8723(9) 0.042(3) Uani 0.555(11) 1 d D U P A 1
N1 N 0.4654(6) 0.6305(13) 0.7125(7) 0.032(3) Uani 0.555(11) 1 d D U P A 1
C2 C 0.5357(8) 0.6527(17) 0.6649(10) 0.037(3) Uani 0.555(11) 1 d D U P A 1
H2 H 0.5129 0.6776 0.5923 0.044 Uiso 0.555(11) 1 calc R U P A 1
C11 C 0.2986(8) 0.589(3) 0.7250(8) 0.040(4) Uani 0.555(11) 1 d DG U P A 1
C12 C 0.3602(6) 0.630(3) 0.6604(9) 0.037(4) Uani 0.555(11) 1 d DG U P A 1
C13 C 0.3129(8) 0.668(3) 0.5558(9) 0.049(6) Uani 0.555(11) 1 d DG U P A 1
H13 H 0.3550 0.6963 0.5117 0.059 Uiso 0.555(11) 1 calc R U P A 1
C14 C 0.2040(9) 0.664(3) 0.5158(9) 0.032(4) Uani 0.555(11) 1 d DG U P A 1
C15 C 0.1424(6) 0.623(3) 0.5804(11) 0.040(5) Uani 0.555(11) 1 d DG U P A 1
H15 H 0.0679 0.6207 0.5530 0.048 Uiso 0.555(11) 1 calc R U P A 1
C16 C 0.1897(8) 0.585(3) 0.6850(10) 0.046(5) Uani 0.555(11) 1 d DG U P A 1
H16 H 0.1476 0.5571 0.7291 0.055 Uiso 0.555(11) 1 calc R U P A 1
Cl1 Cl 0.1408(9) 0.714(3) 0.3862(9) 0.068(3) Uani 0.555(11) 1 d D U P A 1
C21 C 0.6823(8) 0.579(3) 0.8165(9) 0.043(4) Uani 0.555(11) 1 d DG U P A 1
C22 C 0.6467(6) 0.642(3) 0.7153(9) 0.041(5) Uani 0.555(11) 1 d DG U P A 1
C23 C 0.7183(9) 0.693(3) 0.6635(8) 0.041(4) Uani 0.555(11) 1 d DG U P A 1
H23 H 0.6940 0.7358 0.5943 0.049 Uiso 0.555(11) 1 calc R U P A 1
C24 C 0.8256(8) 0.681(3) 0.7129(11) 0.043(4) Uani 0.555(11) 1 d DG U P A 1
C25 C 0.8613(6) 0.618(3) 0.8140(11) 0.059(7) Uani 0.555(11) 1 d DG U P A 1
H25 H 0.9346 0.6104 0.8478 0.070 Uiso 0.555(11) 1 calc R U P A 1
C26 C 0.7896(9) 0.568(3) 0.8658(9) 0.059(7) Uani 0.555(11) 1 d DG U P A 1
H26 H 0.8139 0.5248 0.9350 0.071 Uiso 0.555(11) 1 calc R U P A 1
Cl2 Cl 0.9107(10) 0.748(3) 0.6460(10) 0.077(3) Uani 0.555(11) 1 d D U P A 1
V1B V 0.5053(13) 0.607(2) 0.8832(9) 0.067(4) Uani 0.445(11) 1 d D U P A 2
O1B O 0.6491(10) 0.549(2) 0.9165(11) 0.054(4) Uani 0.445(11) 1 d D U P A 2
O2B O 0.3830(10) 0.531(2) 0.8043(10) 0.048(4) Uani 0.445(11) 1 d D U P A 2
N1B N 0.5405(8) 0.6292(17) 0.7354(9) 0.040(4) Uani 0.445(11) 1 d D U P A 2
C2B C 0.4733(10) 0.640(2) 0.6459(12) 0.040(4) Uani 0.445(11) 1 d D U P A 2
H2B H 0.4983 0.6576 0.5869 0.048 Uiso 0.445(11) 1 calc R U P A 2
C11B C 0.7064(10) 0.581(3) 0.8480(11) 0.041(5) Uani 0.445(11) 1 d DG U P A 2
C12B C 0.6480(8) 0.630(3) 0.7483(12) 0.037(5) Uani 0.445(11) 1 d DG U P A 2
C13B C 0.6986(11) 0.668(3) 0.6734(11) 0.049(6) Uani 0.445(11) 1 d DG U P A 2
H13B H 0.6587 0.7016 0.6052 0.059 Uiso 0.445(11) 1 calc R U P A 2
C14B C 0.8074(11) 0.657(4) 0.6982(13) 0.059(8) Uani 0.445(11) 1 d DG U P A 2
C15B C 0.8658(8) 0.608(4) 0.7979(14) 0.050(7) Uani 0.445(11) 1 d DG U P A 2
H15B H 0.9402 0.6001 0.8149 0.060 Uiso 0.445(11) 1 calc R U P A 2
C16B C 0.8153(10) 0.570(3) 0.8728(11) 0.046(6) Uani 0.445(11) 1 d DG U P A 2
H16B H 0.8551 0.5362 0.9409 0.055 Uiso 0.445(11) 1 calc R U P A 2
Cl1B Cl 0.8778(13) 0.735(3) 0.6171(13) 0.083(4) Uani 0.445(11) 1 d D U P A 2
C21B C 0.3233(10) 0.575(3) 0.7095(9) 0.042(5) Uani 0.445(11) 1 d DG U P A 2
C22B C 0.3629(8) 0.628(3) 0.6293(11) 0.033(5) Uani 0.445(11) 1 d DG U P A 2
C23B C 0.2948(12) 0.660(3) 0.5306(10) 0.036(5) Uani 0.445(11) 1 d DG U P A 2
H23B H 0.3219 0.6969 0.4758 0.043 Uiso 0.445(11) 1 calc R U P A 2
C24B C 0.1871(11) 0.639(4) 0.5121(12) 0.054(9) Uani 0.445(11) 1 d DG U P A 2
C25B C 0.1475(8) 0.586(4) 0.5922(15) 0.048(6) Uani 0.445(11) 1 d DG U P A 2
H25B H 0.0739 0.5709 0.5795 0.057 Uiso 0.445(11) 1 calc R U P A 2
C26B C 0.2156(11) 0.554(3) 0.6909(13) 0.043(5) Uani 0.445(11) 1 d DG U P A 2
H26B H 0.1885 0.5171 0.7457 0.052 Uiso 0.445(11) 1 calc R U P A 2
Cl2B Cl 0.1076(12) 0.703(4) 0.3920(14) 0.082(5) Uani 0.445(11) 1 d D U P A 2

loop_
_atom_site_aniso_label
_atom_site_aniso_U_11
_atom_site_aniso_U_22
_atom_site_aniso_U_33
_atom_site_aniso_U_23
_atom_site_aniso_U_13
_atom_site_aniso_U_12
O3 0.075(3) 0.046(3) 0.043(3) -0.003(2) 0.021(3) 0.003(2)
O4 0.056(4) 0.062(5) 0.037(3) 0.015(3) 0.017(3) -0.002(3)
V1 0.051(3) 0.025(3) 0.019(3) 0.005(2) 0.020(2) 0.001(2)
O1 0.057(5) 0.044(7) 0.033(5) -0.002(4) 0.017(4) 0.009(5)
O2 0.047(5) 0.044(6) 0.037(6) -0.002(6) 0.018(4) 0.001(4)
N1 0.044(4) 0.029(6) 0.023(5) 0.000(4) 0.010(3) -0.003(4)
C2 0.051(5) 0.028(8) 0.035(7) 0.001(6) 0.018(4) -0.003(5)
C11 0.042(5) 0.041(10) 0.038(5) -0.002(5) 0.014(4) 0.000(5)
C12 0.041(5) 0.040(11) 0.031(6) -0.005(6) 0.011(4) 0.000(4)
C13 0.041(6) 0.067(15) 0.038(6) 0.006(7) 0.011(4) -0.009(6)
C14 0.041(6) 0.011(8) 0.040(6) -0.009(5) 0.007(4) -0.007(5)
C15 0.042(7) 0.029(11) 0.047(6) 0.003(6) 0.007(5) -0.007(6)
C16 0.037(6) 0.057(14) 0.046(7) 0.002(6) 0.014(5) 0.002(6)
Cl1 0.074(6) 0.081(5) 0.047(3) 0.008(3) 0.013(4) 0.012(6)
C21 0.046(5) 0.052(11) 0.033(6) 0.003(7) 0.015(5) -0.002(6)
C22 0.045(5) 0.052(11) 0.029(6) 0.003(7) 0.016(4) -0.001(5)
C23 0.054(6) 0.041(10) 0.036(7) -0.001(7) 0.024(5) -0.005(6)
C24 0.052(6) 0.037(9) 0.045(7) -0.019(6) 0.019(5) -0.003(6)
C25 0.050(7) 0.079(17) 0.052(7) -0.001(9) 0.022(6) 0.003(7)
C26 0.048(6) 0.091(18) 0.038(7) 0.010(9) 0.012(5) 0.004(6)
Cl2 0.072(6) 0.104(6) 0.065(5) 0.006(5) 0.036(5) -0.001(6)
V1B 0.089(6) 0.063(6) 0.051(5) -0.003(4) 0.022(4) -0.006(4)
O1B 0.069(6) 0.060(9) 0.032(7) 0.002(7) 0.015(5) -0.001(6)
O2B 0.061(6) 0.053(9) 0.033(6) 0.006(5) 0.019(4) 0.003(6)
N1B 0.050(5) 0.037(8) 0.033(6) -0.002(5) 0.013(4) 0.004(5)
C2B 0.046(6) 0.038(11) 0.036(7) 0.001(6) 0.011(5) 0.004(6)
C11B 0.052(7) 0.038(12) 0.032(7) 0.000(7) 0.009(5) 0.003(6)
C12B 0.049(6) 0.031(13) 0.033(7) -0.003(7) 0.013(4) 0.006(5)
C13B 0.053(7) 0.057(16) 0.036(8) -0.001(8) 0.011(6) -0.004(7)
C14B 0.048(8) 0.08(2) 0.051(9) 0.006(11) 0.016(6) -0.007(8)
C15B 0.057(9) 0.044(16) 0.051(8) -0.008(9) 0.017(6) -0.003(8)
C16B 0.051(7) 0.037(15) 0.046(8) 0.005(9) 0.011(5) 0.012(7)
Cl1B 0.088(10) 0.084(7) 0.094(10) 0.015(9) 0.055(8) -0.001(8)
C21B 0.055(7) 0.037(13) 0.035(6) 0.000(6) 0.017(5) 0.000(7)
C22B 0.046(6) 0.028(12) 0.027(7) -0.001(7) 0.012(4) 0.003(5)
C23B 0.051(7) 0.031(13) 0.026(7) 0.000(7) 0.012(5) 0.005(6)
C24B 0.052(7) 0.06(2) 0.052(8) 0.004(9) 0.014(5) 0.004(7)
C25B 0.053(8) 0.037(15) 0.054(8) 0.004(8) 0.016(6) 0.006(7)
C26B 0.053(7) 0.030(12) 0.048(8) 0.000(7) 0.019(5) 0.004(7)
Cl2B 0.081(9) 0.091(6) 0.066(5) 0.024(4) 0.009(5) 0.008(8)

loop_
_atom_type_symbol
_atom_type_description
_atom_type_scat_dispersion_real
_atom_type_scat_dispersion_imag
_atom_type_scat_source
C C 0.0033 0.0016 'International Tables Vol C Tables 4.2.6.8 and 6.1.1.4'
H H 0.0000 0.0000 'International Tables Vol C Tables 4.2.6.8 and 6.1.1.4'
N N 0.0061 0.0033 'International Tables Vol C Tables 4.2.6.8 and 6.1.1.4'
O O 0.0106 0.0060 'International Tables Vol C Tables 4.2.6.8 and 6.1.1.4'
Cl Cl 0.1484 0.1585 'International Tables Vol C Tables 4.2.6.8 and 6.1.1.4'
V V 0.3005 0.5294 'International Tables Vol C Tables 4.2.6.8 and 6.1.1.4'

loop_
_geom_angle_atom_site_label_1
_geom_angle_atom_site_label_2
_geom_angle_atom_site_label_3
_geom_angle
_geom_angle_site_symmetry_1
V1 O4 V1 180.0 3_667
V1B O4 V1B 180.0 3_667
O3 V1 O2 109.9(7) .
O3 V1 O4 107.0(4) .
O2 V1 O4 97.5(6) .
O3 V1 O1 104.2(7) .
O2 V1 O1 140.7(7) .
O4 V1 O1 90.6(5) .
O3 V1 N1 94.4(5) .
O2 V1 N1 82.9(5) .
O4 V1 N1 156.9(6) .
O1 V1 N1 75.4(5) .
C11 O1 V1 122.2(8) .
C21 O2 V1 132.2(10) .
C2 N1 C12 122.0(10) .
C2 N1 V1 124.8(8) .
C12 N1 V1 113.1(7) .
N1 C2 C22 123.7(11) .
N1 C2 H2 118.1 .
C22 C2 H2 118.1 .
O1 C11 C12 115.5(8) .
O1 C11 C16 124.5(8) .
C12 C11 C16 120.0 .
N1 C12 C13 127.5(8) .
N1 C12 C11 112.5(8) .
C13 C12 C11 120.0 .
C14 C13 C12 120.0 .
C14 C13 H13 120.0 .
C12 C13 H13 120.0 .
C13 C14 C15 120.0 .
C13 C14 Cl1 121.9(7) .
C15 C14 Cl1 118.1(7) .
C14 C15 C16 120.0 .
C14 C15 H15 120.0 .
C16 C15 H15 120.0 .
C15 C16 C11 120.0 .
C15 C16 H16 120.0 .
C11 C16 H16 120.0 .
O2 C21 C22 124.4(8) .
O2 C21 C26 115.6(8) .
C22 C21 C26 120.0 .
C21 C22 C23 120.0 .
C21 C22 C2 119.5(8) .
C23 C22 C2 120.5(8) .
C24 C23 C22 120.0 .
C24 C23 H23 120.0 .
C22 C23 H23 120.0 .
C25 C24 C23 120.0 .
C25 C24 Cl2 121.9(8) .
C23 C24 Cl2 118.1(8) .
C24 C25 C26 120.0 .
C24 C25 H25 120.0 .
C26 C25 H25 120.0 .
C25 C26 C21 120.0 .
C25 C26 H26 120.0 .
C21 C26 H26 120.0 .
O3 V1B O2B 112.7(11) .
O3 V1B O4 108.0(7) .
O2B V1B O4 95.5(8) .
O3 V1B O1B 105.1(11) .
O2B V1B O1B 138.5(11) .
O4 V1B O1B 88.4(8) .
O3 V1B N1B 95.4(8) .
O2B V1B N1B 83.5(7) .
O4 V1B N1B 154.9(10) .
O1B V1B N1B 76.4(7) .
C11B O1B V1B 121.0(10) .
C21B O2B V1B 131.9(13) .
C2B N1B C12B 122.2(12) .
C2B N1B V1B 125.9(11) .
C12B N1B V1B 111.9(10) .
N1B C2B C22B 123.6(14) .
N1B C2B H2B 118.2 .
C22B C2B H2B 118.2 .
O1B C11B C12B 115.4(10) .
O1B C11B C16B 124.6(10) .
C12B C11B C16B 120.0 .
N1B C12B C11B 112.7(10) .
N1B C12B C13B 127.3(10) .
C11B C12B C13B 120.0 .
C14B C13B C12B 120.0 .
C14B C13B H13B 120.0 .
C12B C13B H13B 120.0 .
C13B C14B C15B 120.0 .
C13B C14B Cl1B 122.6(11) .
C15B C14B Cl1B 116.6(10) .
C16B C15B C14B 120.0 .
C16B C15B H15B 120.0 .
C14B C15B H15B 120.0 .
C15B C16B C11B 120.0 .
C15B C16B H16B 120.0 .
C11B C16B H16B 120.0 .
O2B C21B C22B 124.0(10) .
O2B C21B C26B 115.8(10) .
C22B C21B C26B 120.0 .
C23B C22B C21B 120.0 .
C23B C22B C2B 119.6(10) .
C21B C22B C2B 120.3(10) .
C24B C23B C22B 120.0 .
C24B C23B H23B 120.0 .
C22B C23B H23B 120.0 .
C23B C24B C25B 120.0 .
C23B C24B Cl2B 116.9(10) .
C25B C24B Cl2B 122.8(10) .
C26B C25B C24B 120.0 .
C26B C25B H25B 120.0 .
C24B C25B H25B 120.0 .
C25B C26B C21B 120.0 .
C25B C26B H26B 120.0 .
C21B C26B H26B 120.0 .

loop_
_geom_bond_atom_site_label_1
_geom_bond_atom_site_label_2
_geom_bond_distance
_geom_bond_site_symmetry_2
O3 V1B 1.559(17) .
O3 V1 1.599(11) .
O4 V1 1.779(6) 3_667
O4 V1 1.779(6) .
O4 V1B 1.797(12) 3_667
O4 V1B 1.797(12) .
V1 O2 1.762(13) .
V1 O1 1.891(14) .
V1 N1 2.178(10) .
O1 C11 1.360(11) .
O2 C21 1.327(11) .
N1 C2 1.285(12) .
N1 C12 1.369(10) .
C2 C22 1.435(13) .
C2 H2 0.9500 .
C11 C12 1.3900 .
C11 C16 1.3900 .
C12 C13 1.3900 .
C13 C14 1.3900 .
C13 H13 0.9500 .
C14 C15 1.3900 .
C14 Cl1 1.736(13) .
C15 C16 1.3900 .
C15 H15 0.9500 .
C16 H16 0.9500 .
C21 C22 1.3900 .
C21 C26 1.3900 .
C22 C23 1.3900 .
C23 C24 1.3900 .
C23 H23 0.9500 .
C24 C25 1.3900 .
C24 Cl2 1.715(13) .
C25 C26 1.3900 .
C25 H25 0.9500 .
C26 H26 0.9500 .
V1B O2B 1.769(18) .
V1B O1B 1.889(19) .
V1B N1B 2.165(13) .
O1B C11B 1.374(14) .
O2B C21B 1.333(13) .
N1B C2B 1.272(14) .
N1B C12B 1.389(13) .
C2B C22B 1.422(14) .
C2B H2B 0.9500 .
C11B C12B 1.3900 .
C11B C16B 1.3900 .
C12B C13B 1.3900 .
C13B C14B 1.3900 .
C13B H13B 0.9500 .
C14B C15B 1.3900 .
C14B Cl1B 1.738(16) .
C15B C16B 1.3900 .
C15B H15B 0.9500 .
C16B H16B 0.9500 .
C21B C22B 1.3900 .
C21B C26B 1.3900 .
C22B C23B 1.3900 .
C23B C24B 1.3900 .
C23B H23B 0.9500 .
C24B C25B 1.3900 .
C24B Cl2B 1.724(16) .
C25B C26B 1.3900 .
C25B H25B 0.9500 .
C26B H26B 0.9500 .

loop_
_geom_torsion_atom_site_label_1
_geom_torsion_atom_site_label_2
_geom_torsion_atom_site_label_3
_geom_torsion_atom_site_label_4
_geom_torsion
O3 V1 O1 C11 80.6(13)
O2 V1 O1 C11 -69.0(17)
O4 V1 O1 C11 -171.7(13)
N1 V1 O1 C11 -10.3(13)
O3 V1 O2 C21 -51.9(16)
O4 V1 O2 C21 -163.1(14)
O1 V1 O2 C21 96.6(17)
N1 V1 O2 C21 40.2(15)
C12 N1 C2 C22 -175.4(17)
V1 N1 C2 C22 8(2)
V1 O1 C11 C12 9.2(17)
V1 O1 C11 C16 -169.1(10)
C2 N1 C12 C13 -7(2)
V1 N1 C12 C13 170.7(11)
C2 N1 C12 C11 174.5(11)
V1 N1 C12 C11 -8.2(14)
O1 C11 C12 N1 0.6(16)
C16 C11 C12 N1 179.0(16)
O1 C11 C12 C13 -178.4(17)
C16 C11 C12 C13 0.0
N1 C12 C13 C14 -178.8(19)
C11 C12 C13 C14 0.0
C12 C13 C14 C15 0.0
C12 C13 C14 Cl1 179.0(18)
C13 C14 C15 C16 0.0
Cl1 C14 C15 C16 -179.0(17)
C14 C15 C16 C11 0.0
O1 C11 C16 C15 178.2(18)
C12 C11 C16 C15 0.0
V1 O2 C21 C22 -36(2)
V1 O2 C21 C26 143.9(12)
O2 C21 C22 C23 179.7(19)
C26 C21 C22 C23 0.0
O2 C21 C22 C2 -0.7(19)
C26 C21 C22 C2 179.6(17)
N1 C2 C22 C21 10(2)
N1 C2 C22 C23 -169.9(12)
C21 C22 C23 C24 0.0
C2 C22 C23 C24 -179.6(18)
C22 C23 C24 C25 0.0
C22 C23 C24 Cl2 -179.3(18)
C23 C24 C25 C26 0.0
Cl2 C24 C25 C26 179.3(18)
C24 C25 C26 C21 0.0
O2 C21 C26 C25 -179.7(17)
C22 C21 C26 C25 0.0
O3 V1B O1B C11B -78.5(17)
O2B V1B O1B C11B 77(2)
O4 V1B O1B C11B 173.4(17)
N1B V1B O1B C11B 13.5(17)
O3 V1B O2B C21B 56(2)
O4 V1B O2B C21B 167.9(17)
O1B V1B O2B C21B -98(2)
N1B V1B O2B C21B -37.4(19)
C12B N1B C2B C22B 176(2)
V1B N1B C2B C22B -4(3)
V1B O1B C11B C12B -11(2)
V1B O1B C11B C16B 168.3(14)
C2B N1B C12B C11B -167.0(14)
V1B N1B C12B C11B 12.9(17)
C2B N1B C12B C13B 11(3)
V1B N1B C12B C13B -169.4(14)
O1B C11B C12B N1B -3.0(19)
C16B C11B C12B N1B 177.9(19)
O1B C11B C12B C13B 179(2)
C16B C11B C12B C13B 0.0
N1B C12B C13B C14B -178(2)
C11B C12B C13B C14B 0.0
C12B C13B C14B C15B 0.0
C12B C13B C14B Cl1B -169(2)
C13B C14B C15B C16B 0.0
Cl1B C14B C15B C16B 170(2)
C14B C15B C16B C11B 0.0
O1B C11B C16B C15B -179(2)
C12B C11B C16B C15B 0.0
V1B O2B C21B C22B 35(3)
V1B O2B C21B C26B -149.6(15)
O2B C21B C22B C23B 175(2)
C26B C21B C22B C23B 0.0
O2B C21B C22B C2B -1(2)
C26B C21B C22B C2B -176(2)
N1B C2B C22B C23B 172.9(15)
N1B C2B C22B C21B -11(3)
C21B C22B C23B C24B 0.0
C2B C22B C23B C24B 176(2)
C22B C23B C24B C25B 0.0
C22B C23B C24B Cl2B 173(2)
C23B C24B C25B C26B 0.0
Cl2B C24B C25B C26B -173(2)
C24B C25B C26B C21B 0.0
O2B C21B C26B C25B -176(2)
C22B C21B C26B C25B 0.0
